data_7061376
loop_
_publ_author_name
'Wang, Qian'
'Lu, Ming'

_publ_section_title
;
 Carbon skeleton: route to investigate high-performance insensitive
 energetic materials
;
_journal_issue 14
_journal_name_full 'New Journal of Chemistry'
_journal_page_first 6690
_journal_page_last 6693
_journal_paper_doi 10.1039/D1NJ05168G
_journal_volume 46
_journal_year 2022
_chemical_formula_moiety 'C5 H2 N3 O6, H3 O'
_chemical_formula_sum 'C5 H5 N3 O7'
_chemical_formula_weight 219.12
_space_group_crystal_system monoclinic
_space_group_IT_number 5
_space_group_name_Hall 'C 2y'
_space_group_name_H-M_alt 'C 1 2 1'
_atom_sites_solution_hydrogens mixed
_audit_creation_method SHELXL-2018/3
_audit_update_record
;
2019-08-03 deposited with the CCDC.	2022-02-21 downloaded from the CCDC.
;
_cell_angle_alpha 90
_cell_angle_beta 101.221(15)
_cell_angle_gamma 90
_cell_formula_units_Z 2
_cell_length_a 7.259(4)
_cell_length_b 7.067(4)
_cell_length_c 8.126(4)
_cell_measurement_reflns_used 867
_cell_measurement_temperature 296(2)
_cell_measurement_theta_max 25.69
_cell_measurement_theta_min 2.56
_cell_volume 408.9(4)
_computing_cell_refinement 'Bruker SAINT'
_computing_data_collection 'Bruker APEX2'
_computing_data_reduction 'Bruker SAINT'
_computing_molecular_graphics 'Bruker SHELXTL'
_computing_publication_material 'Bruker SHELXTL'
_computing_structure_refinement 'SHELXL-2014 (Sheldrick 2014)'
_computing_structure_solution 'SHELXS-97 (Sheldrick 2008)'
_diffrn_ambient_temperature 296(2)
_diffrn_measured_fraction_theta_full 0.978
_diffrn_measured_fraction_theta_max 0.982
_diffrn_measurement_device_type 'Bruker APEX-II CCD'
_diffrn_measurement_method '\f and \w scans'
_diffrn_radiation_type MoK\a
_diffrn_radiation_wavelength 0.71073
_diffrn_reflns_av_R_equivalents 0.0343
_diffrn_reflns_av_unetI/netI 0.0669
_diffrn_reflns_Laue_measured_fraction_full 0.978
_diffrn_reflns_Laue_measured_fraction_max 0.982
_diffrn_reflns_limit_h_max 9
_diffrn_reflns_limit_h_min -9
_diffrn_reflns_limit_k_max 9
_diffrn_reflns_limit_k_min -8
_diffrn_reflns_limit_l_max 7
_diffrn_reflns_limit_l_min -10
_diffrn_reflns_number 1606
_diffrn_reflns_point_group_measured_fraction_full 0.915
_diffrn_reflns_point_group_measured_fraction_max 0.913
_diffrn_reflns_theta_full 25.242
_diffrn_reflns_theta_max 27.473
_diffrn_reflns_theta_min 2.555
_exptl_absorpt_coefficient_mu 0.170
_exptl_absorpt_correction_T_max 0.7455
_exptl_absorpt_correction_T_min 0.5586
_exptl_absorpt_correction_type multi-scan
_exptl_absorpt_process_details sadabs
_exptl_crystal_colour yellow
_exptl_crystal_density_diffrn 1.780
_exptl_crystal_description plate
_exptl_crystal_F_000 224
_exptl_crystal_size_max 0.080
_exptl_crystal_size_mid 0.060
_exptl_crystal_size_min 0.020
_refine_diff_density_max 0.230
_refine_diff_density_min -0.314
_refine_diff_density_rms 0.069
_refine_ls_abs_structure_details
;
 Flack x determined using 202 quotients [(I+)-(I-)]/[(I+)+(I-)]
 (Parsons, Flack and Wagner, Acta Cryst. B69 (2013) 249-259).
;
_refine_ls_abs_structure_Flack 0.2(10)
_refine_ls_extinction_method none
_refine_ls_goodness_of_fit_ref 1.060
_refine_ls_hydrogen_treatment mixed
_refine_ls_matrix_type full
_refine_ls_number_parameters 74
_refine_ls_number_reflns 864
_refine_ls_number_restraints 5
_refine_ls_restrained_S_all 1.063
_refine_ls_R_factor_all 0.0901
_refine_ls_R_factor_gt 0.0609
_refine_ls_shift/su_max 0.000
_refine_ls_shift/su_mean 0.000
_refine_ls_structure_factor_coef Fsqd
_refine_ls_weighting_details 'w=1/[\s^2^(Fo^2^)+(0.0663P)^2^+0.2715P] where P=(Fo^2^+2Fc^2^)/3'
_refine_ls_weighting_scheme calc
_refine_ls_wR_factor_gt 0.1282
_refine_ls_wR_factor_ref 0.1395
_reflns_Friedel_coverage 0.721
_reflns_Friedel_fraction_full 0.840
_reflns_Friedel_fraction_max 0.832
_reflns_number_gt 628
_reflns_number_total 864
_reflns_threshold_expression 'I > 2\s(I)'
_cod_data_source_file d1nj05168g3.cif
_cod_data_source_block 7_a
_cod_depositor_comments 'Adding full bibliography for 7061376--7061378.cif.'
_cod_original_sg_symbol_H-M 'C 2'
_cod_database_code 7061376
_shelx_shelxl_version_number 2018/3
_shelx_space_group_comment
;
The symmetry employed for this shelxl refinement is uniquely defined
by the following loop, which should always be used as a source of
symmetry information in preference to the above space-group names.
They are only intended as comments.
;
_shelx_estimated_absorpt_t_min 0.987
_shelx_estimated_absorpt_t_max 0.997

loop_
_space_group_symop_operation_xyz
'x, y, z'
'-x, y, -z'
'x+1/2, y+1/2, z'
'-x+1/2, y+1/2, -z'

loop_
_atom_site_label
_atom_site_type_symbol
_atom_site_fract_x
_atom_site_fract_y
_atom_site_fract_z
_atom_site_U_iso_or_equiv
_atom_site_adp_type
_atom_site_occupancy
_atom_site_site_symmetry_order
_atom_site_calc_flag
_atom_site_refinement_flags_posn
_atom_site_refinement_flags_adp
_atom_site_refinement_flags_occupancy
_atom_site_disorder_assembly
_atom_site_disorder_group
C1 C 0.4444(8) 0.5576(7) 0.1241(7) 0.0360(13) Uani 1 1 d . . . . .
C2 C 0.500000 0.6766(10) 0.000000 0.0323(17) Uani 1 2 d S T P . .
C3 C 0.4625(7) 0.3640(8) 0.0835(5) 0.0331(11) Uani 1 1 d D . . . .
N1 N 0.3753(7) 0.6225(7) 0.2630(6) 0.0397(12) Uani 1 1 d . . . . .
N2 N 0.500000 0.8617(9) 0.000000 0.0440(17) Uani 1 2 d S T P . .
H2A H 0.535827 0.922543 -0.079878 0.053 Uiso 0.5 1 calc R U P . .
H2B H 0.464173 0.922543 0.079878 0.053 Uiso 0.5 1 calc R U P . .
O1 O 0.3613(7) 0.7964(5) 0.2840(6) 0.0558(14) Uani 1 1 d . . . . .
O2 O 0.3253(7) 0.5059(6) 0.3582(5) 0.0524(12) Uani 1 1 d . . . . .
O3 O 0.4295(5) 0.2170(6) 0.1517(4) 0.0425(10) Uani 1 1 d . . . . .
O4 O 0.500000 0.1380(9) 0.500000 0.0680(19) Uani 1 2 d DS T P . .
H4A H 0.486(13) 0.180(7) 0.397(5) 0.102 Uiso 1 1 d D U . . .
H4B H 0.500000 0.018(4) 0.500000 0.102 Uiso 1 2 d DS U P . .

loop_
_atom_site_aniso_label
_atom_site_aniso_U_11
_atom_site_aniso_U_22
_atom_site_aniso_U_33
_atom_site_aniso_U_23
_atom_site_aniso_U_13
_atom_site_aniso_U_12
C1 0.052(3) 0.024(3) 0.033(3) -0.003(2) 0.011(2) 0.002(2)
C2 0.039(4) 0.023(5) 0.037(4) 0.000 0.012(3) 0.000
C3 0.042(3) 0.029(3) 0.029(3) -0.003(2) 0.006(2) 0.000(2)
N1 0.052(3) 0.033(3) 0.037(3) 0.000(2) 0.015(2) 0.002(2)
N2 0.062(4) 0.025(4) 0.047(4) 0.000 0.017(3) 0.000
O1 0.080(4) 0.029(3) 0.061(3) -0.011(2) 0.021(3) 0.003(2)
O2 0.082(3) 0.039(2) 0.043(2) 0.0042(19) 0.031(2) 0.010(2)
O3 0.071(2) 0.025(2) 0.035(2) 0.0057(19) 0.0173(16) -0.0010(19)
O4 0.111(5) 0.050(4) 0.048(4) 0.000 0.026(4) 0.000

loop_
_atom_type_symbol
_atom_type_description
_atom_type_scat_dispersion_real
_atom_type_scat_dispersion_imag
_atom_type_scat_source
C C 0.0033 0.0016 'International Tables Vol C Tables 4.2.6.8 and 6.1.1.4'
H H 0.0000 0.0000 'International Tables Vol C Tables 4.2.6.8 and 6.1.1.4'
N N 0.0061 0.0033 'International Tables Vol C Tables 4.2.6.8 and 6.1.1.4'
O O 0.0106 0.0060 'International Tables Vol C Tables 4.2.6.8 and 6.1.1.4'

loop_
_geom_angle_atom_site_label_1
_geom_angle_atom_site_label_2
_geom_angle_atom_site_label_3
_geom_angle
_geom_angle_site_symmetry_1
_geom_angle_site_symmetry_3
_geom_angle_publ_flag
N1 C1 C3 124.6(5) . . ?
N1 C1 C2 124.8(4) . . ?
C3 C1 C2 110.6(5) . . ?
N2 C2 C1 126.0(3) . 2_655 ?
N2 C2 C1 126.0(3) . . ?
C1 C2 C1 108.0(6) 2_655 . ?
O3 C3 C1 132.7(4) . . ?
O3 C3 C3 121.8(3) . 2_655 ?
C1 C3 C3 105.4(3) . 2_655 ?
O2 N1 O1 122.1(5) . . ?
O2 N1 C1 118.9(5) . . ?
O1 N1 C1 119.0(5) . . ?
C2 N2 H2A 120.0 . . ?
C2 N2 H2B 120.0 . . ?
H2A N2 H2B 120.0 . . ?
H4A O4 H4B 110(4) . . ?
H4A O4 H4A 140(8) . 2_656 ?
H4B O4 H4A 110(4) . 2_656 ?

loop_
_geom_bond_atom_site_label_1
_geom_bond_atom_site_label_2
_geom_bond_distance
_geom_bond_site_symmetry_2
_geom_bond_publ_flag
C1 N1 1.399(7) . ?
C1 C3 1.419(8) . ?
C1 C2 1.430(7) . ?
C2 N2 1.308(10) . ?
C3 O3 1.223(6) . ?
C3 C3 1.557(8) 2_655 ?
N1 O2 1.232(7) . ?
N1 O1 1.248(6) . ?
N2 H2A 0.8600 . ?
N2 H2B 0.8600 . ?
O4 H4A 0.88(2) . ?
O4 H4B 0.85(3) . ?
O4 H4A 0.88(2) 2_656 ?

loop_
_geom_hbond_atom_site_label_D
_geom_hbond_atom_site_label_H
_geom_hbond_atom_site_label_A
_geom_hbond_distance_DH
_geom_hbond_distance_HA
_geom_hbond_distance_DA
_geom_hbond_angle_DHA
_geom_hbond_site_symmetry_A
_geom_hbond_publ_flag
N2 H2B O1 0.86 2.14 2.731(5) 125.4 . yes
N2 H2B O3 0.86 2.19 2.887(7) 138.1 1_565 yes
N2 H2A O1 0.86 2.14 2.731(5) 125.4 2_655 yes
N2 H2A O3 0.86 2.19 2.887(7) 138.1 2_665 yes
O4 H4A O2 0.88(2) 2.57(6) 3.021(8) 113(5) . yes
O4 H4A O3 0.88(2) 1.97(3) 2.832(4) 167(6) . yes
O4 H4B O1 0.85(3) 2.420(18) 3.038(7) 130.3(5) 1_545 yes
O4 H4B O1 0.85(3) 2.420(18) 3.038(7) 130.3(5) 2_646 yes

loop_
_geom_torsion_atom_site_label_1
_geom_torsion_atom_site_label_2
_geom_torsion_atom_site_label_3
_geom_torsion_atom_site_label_4
_geom_torsion
_geom_torsion_site_symmetry_1
_geom_torsion_site_symmetry_2
_geom_torsion_site_symmetry_3
_geom_torsion_site_symmetry_4
_geom_torsion_publ_flag
N1 C1 C2 N2 2.1(7) . . . . ?
C3 C1 C2 N2 180.0(3) . . . . ?
N1 C1 C2 C1 -177.9(7) . . . 2_655 ?
C3 C1 C2 C1 0.0(3) . . . 2_655 ?
N1 C1 C3 O3 -1.2(9) . . . . ?
C2 C1 C3 O3 -179.1(6) . . . . ?
N1 C1 C3 C3 177.9(6) . . . 2_655 ?
C2 C1 C3 C3 0.0(6) . . . 2_655 ?
C3 C1 N1 O2 -0.3(8) . . . . ?
C2 C1 N1 O2 177.4(5) . . . . ?
C3 C1 N1 O1 -178.3(6) . . . . ?
C2 C1 N1 O1 -0.6(9) . . . . ?
